data_4081590
loop_
_publ_author_name
'Jourdain, Isabelle'
'Knorr, Michael'
'Strohmann, Carsten'
'Unkelbach, Christian'
'Rojo, Sa\'ul'
'G\'omez-Iglesias, Patricia'
'Villafa\~ne, Fernando'

_publ_section_title
;
 Reactivity of Silyl-Substituted Iron--Platinum Hydride Complexes toward
 Unsaturated Molecules: 4. Insertion of Fluorinated Aromatic Alkynes into
 the Platinum--Hydride Bond. Synthesis and Reactivity of Heterobimetallic
 Dimetallacylopentenone, Dimetallacyclobutene, \m-Vinylidene, and
 \m2-\s-Alkenyl Complexes
;
_journal_issue 19
_journal_name_full Organometallics
_journal_page_first 5343
_journal_paper_doi 10.1021/om4006438
_journal_volume 32
_journal_year 2013
_chemical_formula_sum 'C55 H42 F3 Fe O3 P3 Pt'
_chemical_formula_weight 1151.74
_chemical_name_systematic
; 
 ? 
;
_space_group_IT_number 2
_symmetry_cell_setting triclinic
_symmetry_space_group_name_Hall '-P 1'
_symmetry_space_group_name_H-M 'P -1'
_atom_sites_solution_hydrogens geom
_atom_sites_solution_primary direct
_atom_sites_solution_secondary difmap
_audit_creation_method SHELXL-97
_cell_angle_alpha 105.725(2)
_cell_angle_beta 97.991(2)
_cell_angle_gamma 97.455(2)
_cell_formula_units_Z 2
_cell_length_a 11.6083(3)
_cell_length_b 14.4747(3)
_cell_length_c 14.6380(3)
_cell_measurement_temperature 173(2)
_cell_volume 2308.09(10)
_computing_structure_refinement 'SHELXL-97 (Sheldrick, 1997)'
_computing_structure_solution 'SHELXS-97 (Sheldrick, 1990)'
_diffrn_ambient_temperature 173(2)
_diffrn_measured_fraction_theta_full 0.995
_diffrn_measured_fraction_theta_max 0.995
_diffrn_radiation_monochromator graphite
_diffrn_radiation_source 'fine-focus sealed tube'
_diffrn_radiation_type MoK\a
_diffrn_radiation_wavelength 0.71073
_diffrn_reflns_av_R_equivalents 0.0435
_diffrn_reflns_av_sigmaI/netI 0.0545
_diffrn_reflns_limit_h_max 14
_diffrn_reflns_limit_h_min -14
_diffrn_reflns_limit_k_max 18
_diffrn_reflns_limit_k_min -18
_diffrn_reflns_limit_l_max 18
_diffrn_reflns_limit_l_min -18
_diffrn_reflns_number 37527
_diffrn_reflns_theta_full 27.00
_diffrn_reflns_theta_max 27.00
_diffrn_reflns_theta_min 2.38
_exptl_absorpt_coefficient_mu 3.503
_exptl_absorpt_correction_T_max 0.7208
_exptl_absorpt_correction_T_min 0.5409
_exptl_absorpt_correction_type multi-scan
_exptl_absorpt_process_details 'CrysAlis RED; Oxford Diffraction, 2009'
_exptl_crystal_density_diffrn 1.657
_exptl_crystal_density_method 'not measured'
_exptl_crystal_F_000 1144
_exptl_crystal_size_max 0.20
_exptl_crystal_size_mid 0.20
_exptl_crystal_size_min 0.10
_refine_diff_density_max 0.914
_refine_diff_density_min -0.667
_refine_diff_density_rms 0.095
_refine_ls_extinction_method none
_refine_ls_goodness_of_fit_ref 1.019
_refine_ls_hydrogen_treatment mixed
_refine_ls_matrix_type full
_refine_ls_number_parameters 599
_refine_ls_number_reflns 10025
_refine_ls_number_restraints 0
_refine_ls_restrained_S_all 1.019
_refine_ls_R_factor_all 0.0347
_refine_ls_R_factor_gt 0.0255
_refine_ls_shift/su_max 0.002
_refine_ls_shift/su_mean 0.000
_refine_ls_structure_factor_coef Fsqd
_refine_ls_weighting_details 'calc w=1/[\s^2^(Fo^2^)+(0.0133P)^2^+0.0000P] where P=(Fo^2^+2Fc^2^)/3'
_refine_ls_weighting_scheme calc
_refine_ls_wR_factor_gt 0.0435
_refine_ls_wR_factor_ref 0.0441
_reflns_number_gt 8304
_reflns_number_total 10025
_reflns_threshold_expression >2sigma(I)
_cod_data_source_file om4006438_si_002.cif
_cod_data_source_block 4d
_cod_original_cell_volume 2308.08(9)
_cod_database_code 4081590

loop_
_symmetry_equiv_pos_as_xyz
'x, y, z'
'-x, -y, -z'

loop_
_atom_site_label
_atom_site_type_symbol
_atom_site_fract_x
_atom_site_fract_y
_atom_site_fract_z
_atom_site_U_iso_or_equiv
_atom_site_adp_type
_atom_site_occupancy
_atom_site_symmetry_multiplicity
_atom_site_calc_flag
_atom_site_refinement_flags
C1 C 0.9413(3) -0.1290(3) 0.2936(2) 0.0282(8) Uani 1 1 d .
C2 C 0.9513(2) 0.0511(2) 0.4065(2) 0.0238(7) Uani 1 1 d .
C3 C 1.1727(2) 0.2739(2) 0.36351(19) 0.0183(7) Uani 1 1 d .
C4 C 1.1345(3) 0.2913(2) 0.4517(2) 0.0243(7) Uani 1 1 d .
H4 H 1.0526 0.2778 0.4532 0.029 Uiso 1 1 calc R
C5 C 1.2160(3) 0.3284(2) 0.5375(2) 0.0355(9) Uani 1 1 d .
H5 H 1.1898 0.3410 0.5976 0.043 Uiso 1 1 calc R
C6 C 1.3344(3) 0.3469(3) 0.5351(2) 0.0407(9) Uani 1 1 d .
H6 H 1.3899 0.3716 0.5938 0.049 Uiso 1 1 calc R
C7 C 1.3733(3) 0.3300(2) 0.4485(2) 0.0375(9) Uani 1 1 d .
H7 H 1.4553 0.3434 0.4474 0.045 Uiso 1 1 calc R
C8 C 1.2924(3) 0.2936(2) 0.3632(2) 0.0289(8) Uani 1 1 d .
H8 H 1.3194 0.2818 0.3035 0.035 Uiso 1 1 calc R
C9 C 1.0918(2) 0.2979(2) 0.1780(2) 0.0185(7) Uani 1 1 d .
C10 C 1.1435(2) 0.3944(2) 0.2164(2) 0.0239(7) Uani 1 1 d .
H10 H 1.1720 0.4199 0.2839 0.029 Uiso 1 1 calc R
C11 C 1.1546(3) 0.4547(3) 0.1581(2) 0.0343(8) Uani 1 1 d .
H11 H 1.1903 0.5212 0.1857 0.041 Uiso 1 1 calc R
C12 C 1.1142(3) 0.4187(3) 0.0607(2) 0.0359(9) Uani 1 1 d .
H12 H 1.1214 0.4603 0.0208 0.043 Uiso 1 1 calc R
C13 C 1.0636(3) 0.3229(3) 0.0211(2) 0.0343(9) Uani 1 1 d .
H13 H 1.0364 0.2978 -0.0466 0.041 Uiso 1 1 calc R
C14 C 1.0517(3) 0.2618(2) 0.0787(2) 0.0292(8) Uani 1 1 d .
H14 H 1.0162 0.1953 0.0505 0.035 Uiso 1 1 calc R
C15 C 1.1288(2) 0.1126(2) 0.19021(19) 0.0184(7) Uani 1 1 d .
H15A H 1.0876 0.0869 0.1221 0.022 Uiso 1 1 calc R
H15B H 1.2135 0.1339 0.1906 0.022 Uiso 1 1 calc R
C16 C 1.1613(3) -0.0848(2) 0.1671(2) 0.0247(7) Uani 1 1 d .
C17 C 1.1889(3) -0.0843(2) 0.0781(2) 0.0307(8) Uani 1 1 d .
H17 H 1.1765 -0.0314 0.0533 0.037 Uiso 1 1 calc R
C18 C 1.2347(3) -0.1610(3) 0.0255(3) 0.0452(10) Uani 1 1 d .
H18 H 1.2540 -0.1602 -0.0353 0.054 Uiso 1 1 calc R
C19 C 1.2525(3) -0.2381(3) 0.0598(3) 0.0549(11) Uani 1 1 d .
H19 H 1.2852 -0.2898 0.0234 0.066 Uiso 1 1 calc R
C20 C 1.2233(3) -0.2405(3) 0.1466(3) 0.0488(10) Uani 1 1 d .
H20 H 1.2338 -0.2947 0.1697 0.059 Uiso 1 1 calc R
C21 C 1.1788(3) -0.1646(2) 0.2001(2) 0.0356(9) Uani 1 1 d .
H21 H 1.1595 -0.1664 0.2607 0.043 Uiso 1 1 calc R
C22 C 1.2455(3) 0.0510(2) 0.3436(2) 0.0221(7) Uani 1 1 d .
C23 C 1.3568(3) 0.0660(2) 0.3203(2) 0.0346(8) Uani 1 1 d .
H23 H 1.3643 0.0587 0.2550 0.042 Uiso 1 1 calc R
C24 C 1.4568(3) 0.0913(3) 0.3910(3) 0.0415(9) Uani 1 1 d .
H24 H 1.5324 0.1017 0.3740 0.050 Uiso 1 1 calc R
C25 C 1.4480(3) 0.1015(3) 0.4850(3) 0.0467(10) Uani 1 1 d .
H25 H 1.5173 0.1186 0.5333 0.056 Uiso 1 1 calc R
C26 C 1.3397(3) 0.0869(3) 0.5094(3) 0.0550(12) Uani 1 1 d .
H26 H 1.3333 0.0946 0.5749 0.066 Uiso 1 1 calc R
C27 C 1.2383(3) 0.0609(3) 0.4386(2) 0.0374(9) Uani 1 1 d .
H27 H 1.1631 0.0498 0.4561 0.045 Uiso 1 1 calc R
C28 C 0.6283(2) 0.2447(2) 0.21292(19) 0.0185(7) Uani 1 1 d .
C29 C 0.5847(3) 0.1495(2) 0.1583(2) 0.0278(8) Uani 1 1 d .
H29 H 0.6322 0.1008 0.1587 0.033 Uiso 1 1 calc R
C30 C 0.4718(3) 0.1241(3) 0.1027(2) 0.0357(9) Uani 1 1 d .
H30 H 0.4417 0.0582 0.0665 0.043 Uiso 1 1 calc R
C31 C 0.4038(3) 0.1943(3) 0.1001(2) 0.0366(9) Uani 1 1 d .
H31 H 0.3271 0.1772 0.0613 0.044 Uiso 1 1 calc R
C32 C 0.4468(3) 0.2890(3) 0.1536(2) 0.0352(9) Uani 1 1 d .
H32 H 0.3995 0.3375 0.1517 0.042 Uiso 1 1 calc R
C33 C 0.5576(3) 0.3147(2) 0.2100(2) 0.0292(8) Uani 1 1 d .
H33 H 0.5860 0.3806 0.2472 0.035 Uiso 1 1 calc R
C34 C 0.7463(2) 0.3065(2) 0.41180(19) 0.0189(7) Uani 1 1 d .
C35 C 0.7081(2) 0.3932(2) 0.4514(2) 0.0254(7) Uani 1 1 d .
H35 H 0.6992 0.4379 0.4151 0.030 Uiso 1 1 calc R
C36 C 0.6831(3) 0.4144(3) 0.5435(2) 0.0358(9) Uani 1 1 d .
H36 H 0.6562 0.4735 0.5699 0.043 Uiso 1 1 calc R
C37 C 0.6964(3) 0.3515(3) 0.5972(2) 0.0395(10) Uani 1 1 d .
H37 H 0.6782 0.3666 0.6603 0.047 Uiso 1 1 calc R
C38 C 0.7364(3) 0.2658(3) 0.5597(2) 0.0365(9) Uani 1 1 d .
H38 H 0.7467 0.2222 0.5971 0.044 Uiso 1 1 calc R
C39 C 0.7613(3) 0.2438(2) 0.4671(2) 0.0259(7) Uani 1 1 d .
H39 H 0.7890 0.1850 0.4413 0.031 Uiso 1 1 calc R
C40 C 0.8439(3) 0.3910(2) 0.2805(2) 0.0224(7) Uani 1 1 d .
C41 C 0.8166(3) 0.4231(3) 0.2006(2) 0.0359(9) Uani 1 1 d .
H41 H 0.7586 0.3841 0.1470 0.043 Uiso 1 1 calc R
C42 C 0.8749(3) 0.5133(3) 0.1994(3) 0.0492(11) Uani 1 1 d .
H42 H 0.8553 0.5360 0.1452 0.059 Uiso 1 1 calc R
C43 C 0.9598(3) 0.5691(3) 0.2754(3) 0.0493(11) Uani 1 1 d .
H43 H 0.9988 0.6304 0.2738 0.059 Uiso 1 1 calc R
C44 C 0.9890(3) 0.5369(2) 0.3542(3) 0.0403(9) Uani 1 1 d .
H44 H 1.0488 0.5753 0.4068 0.048 Uiso 1 1 calc R
C45 C 0.9314(3) 0.4490(2) 0.3565(2) 0.0283(8) Uani 1 1 d .
H45 H 0.9518 0.4271 0.4113 0.034 Uiso 1 1 calc R
C46 C 0.4880(3) -0.4249(3) 0.1434(2) 0.0349(9) Uani 1 1 d .
C47 C 0.5590(3) -0.3284(2) 0.1542(2) 0.0249(7) Uani 1 1 d .
C48 C 0.6522(3) -0.3203(2) 0.1069(2) 0.0248(7) Uani 1 1 d .
H48 H 0.6715 -0.3770 0.0657 0.030 Uiso 1 1 calc R
C49 C 0.7175(3) -0.2301(2) 0.1193(2) 0.0239(7) Uani 1 1 d .
H49 H 0.7828 -0.2253 0.0872 0.029 Uiso 1 1 calc R
C50 C 0.6904(2) -0.1458(2) 0.17767(19) 0.0189(7) Uani 1 1 d .
C51 C 0.5917(3) -0.1547(2) 0.2209(2) 0.0279(8) Uani 1 1 d .
H51 H 0.5685 -0.0980 0.2583 0.033 Uiso 1 1 calc R
C52 C 0.5274(3) -0.2453(2) 0.2099(2) 0.0315(8) Uani 1 1 d .
H52 H 0.4611 -0.2507 0.2407 0.038 Uiso 1 1 calc R
C53 C 0.7711(2) 0.0342(2) 0.2703(2) 0.0185(7) Uani 1 1 d .
H53 H 0.725(2) 0.0367(18) 0.3180(17) 0.011(7) Uiso 1 1 d .
C54 C 0.7659(2) -0.0496(2) 0.19503(19) 0.0182(7) Uani 1 1 d .
C55 C 0.8676(2) -0.0392(2) 0.1465(2) 0.0189(7) Uani 1 1 d .
F1 F 0.38139(17) -0.44089(15) 0.08723(15) 0.0536(6) Uani 1 1 d .
F2 F 0.53827(17) -0.49970(14) 0.10457(14) 0.0461(5) Uani 1 1 d .
F3 F 0.4658(2) -0.43602(15) 0.22763(14) 0.0650(7) Uani 1 1 d .
Fe Fe 0.93539(3) -0.01140(3) 0.28100(3) 0.01776(10) Uani 1 1 d .
O1 O 0.9400(2) -0.20572(17) 0.30152(17) 0.0475(7) Uani 1 1 d .
O2 O 0.95457(19) 0.09258(16) 0.48627(15) 0.0342(6) Uani 1 1 d .
O3 O 0.88322(17) -0.05639(15) 0.06426(13) 0.0244(5) Uani 1 1 d .
P1 P 1.11314(6) 0.01634(6) 0.24885(5) 0.01867(17) Uani 1 1 d .
P2 P 1.06680(6) 0.21710(6) 0.25221(5) 0.01652(17) Uani 1 1 d .
P3 P 0.77685(6) 0.27275(6) 0.28799(5) 0.01725(17) Uani 1 1 d .
Pt Pt 0.883799(10) 0.151462(9) 0.267058(8) 0.01539(4) Uani 1 1 d .

loop_
_atom_site_aniso_label
_atom_site_aniso_U_11
_atom_site_aniso_U_22
_atom_site_aniso_U_33
_atom_site_aniso_U_23
_atom_site_aniso_U_13
_atom_site_aniso_U_12
C1 0.0288(19) 0.027(2) 0.0262(18) 0.0083(16) -0.0024(14) 0.0021(15)
C2 0.0228(17) 0.0226(19) 0.0286(19) 0.0131(16) 0.0006(14) 0.0060(14)
C3 0.0180(16) 0.0160(17) 0.0182(16) 0.0019(13) 0.0015(12) 0.0020(13)
C4 0.0250(18) 0.0230(19) 0.0232(17) 0.0046(15) 0.0018(14) 0.0056(14)
C5 0.044(2) 0.041(2) 0.0211(18) 0.0045(16) 0.0027(16) 0.0178(18)
C6 0.042(2) 0.039(2) 0.028(2) -0.0031(17) -0.0115(17) 0.0104(18)
C7 0.0190(18) 0.039(2) 0.044(2) 0.0022(18) -0.0035(16) 0.0002(16)
C8 0.0242(18) 0.032(2) 0.0261(18) 0.0021(16) 0.0055(14) 0.0013(15)
C9 0.0125(15) 0.0220(19) 0.0241(17) 0.0094(14) 0.0075(12) 0.0036(13)
C10 0.0250(18) 0.023(2) 0.0230(17) 0.0052(15) 0.0086(13) 0.0001(14)
C11 0.038(2) 0.031(2) 0.037(2) 0.0140(18) 0.0164(16) 0.0004(16)
C12 0.041(2) 0.046(3) 0.038(2) 0.029(2) 0.0215(17) 0.0158(18)
C13 0.040(2) 0.045(3) 0.0198(18) 0.0082(17) 0.0058(15) 0.0161(18)
C14 0.0326(19) 0.026(2) 0.0268(18) 0.0075(16) 0.0002(14) 0.0041(15)
C15 0.0194(16) 0.0182(18) 0.0166(15) 0.0021(13) 0.0055(12) 0.0041(13)
C16 0.0222(17) 0.0217(19) 0.0280(18) 0.0033(15) 0.0026(13) 0.0062(14)
C17 0.0296(19) 0.030(2) 0.0270(19) 0.0001(16) 0.0021(14) 0.0069(15)
C18 0.046(2) 0.048(3) 0.034(2) -0.005(2) 0.0100(17) 0.014(2)
C19 0.056(3) 0.044(3) 0.053(3) -0.011(2) 0.005(2) 0.029(2)
C20 0.058(3) 0.032(2) 0.055(3) 0.006(2) 0.003(2) 0.024(2)
C21 0.040(2) 0.029(2) 0.040(2) 0.0089(18) 0.0067(16) 0.0167(17)
C22 0.0218(17) 0.0148(18) 0.0279(18) 0.0075(14) -0.0028(13) 0.0024(13)
C23 0.0233(19) 0.043(2) 0.036(2) 0.0098(18) 0.0028(15) 0.0068(16)
C24 0.0175(18) 0.043(3) 0.059(3) 0.011(2) -0.0005(17) 0.0045(16)
C25 0.028(2) 0.052(3) 0.053(3) 0.020(2) -0.0192(18) -0.0002(18)
C26 0.039(2) 0.087(4) 0.040(2) 0.035(2) -0.0112(18) -0.002(2)
C27 0.0245(19) 0.057(3) 0.033(2) 0.0239(19) -0.0009(15) 0.0011(17)
C28 0.0189(16) 0.0237(19) 0.0152(15) 0.0074(14) 0.0057(12) 0.0053(13)
C29 0.0219(18) 0.033(2) 0.0279(18) 0.0090(16) 0.0013(14) 0.0041(15)
C30 0.029(2) 0.040(2) 0.0301(19) 0.0064(17) -0.0012(15) -0.0059(17)
C31 0.0190(18) 0.065(3) 0.029(2) 0.024(2) -0.0002(14) 0.0025(18)
C32 0.0269(19) 0.056(3) 0.033(2) 0.024(2) 0.0057(15) 0.0192(18)
C33 0.0299(19) 0.032(2) 0.0288(18) 0.0103(16) 0.0085(15) 0.0117(16)
C34 0.0139(15) 0.0171(18) 0.0222(16) 0.0027(14) 0.0025(12) -0.0029(12)
C35 0.0166(16) 0.028(2) 0.0291(19) 0.0058(16) 0.0039(13) 0.0013(14)
C36 0.0216(18) 0.039(2) 0.033(2) -0.0100(18) 0.0056(15) -0.0026(16)
C37 0.029(2) 0.054(3) 0.0228(19) -0.0041(19) 0.0100(15) -0.0105(18)
C38 0.036(2) 0.045(3) 0.0240(19) 0.0121(18) 0.0014(15) -0.0090(18)
C39 0.0275(18) 0.026(2) 0.0188(17) 0.0012(15) 0.0045(13) -0.0019(14)
C40 0.0269(18) 0.0109(17) 0.0337(18) 0.0062(15) 0.0162(14) 0.0078(13)
C41 0.040(2) 0.033(2) 0.041(2) 0.0165(18) 0.0157(17) 0.0096(17)
C42 0.058(3) 0.048(3) 0.066(3) 0.041(2) 0.031(2) 0.023(2)
C43 0.048(3) 0.021(2) 0.091(3) 0.021(2) 0.042(2) 0.0087(19)
C44 0.038(2) 0.021(2) 0.061(3) 0.0039(19) 0.0245(18) 0.0004(16)
C45 0.0274(19) 0.0160(19) 0.041(2) 0.0034(16) 0.0160(15) 0.0006(14)
C46 0.039(2) 0.028(2) 0.033(2) 0.0041(17) 0.0131(17) -0.0041(17)
C47 0.0255(18) 0.0198(19) 0.0234(17) 0.0022(15) 0.0017(13) -0.0060(14)
C48 0.0298(18) 0.0205(19) 0.0207(17) 0.0028(14) 0.0039(14) 0.0001(14)
C49 0.0255(18) 0.0217(19) 0.0228(17) 0.0063(15) 0.0054(13) -0.0018(14)
C50 0.0198(16) 0.0189(18) 0.0149(15) 0.0043(14) -0.0019(12) -0.0012(13)
C51 0.030(2) 0.0194(19) 0.0269(18) -0.0043(15) 0.0068(15) 0.0002(15)
C52 0.0293(19) 0.025(2) 0.034(2) 0.0006(16) 0.0126(15) -0.0068(15)
C53 0.0180(16) 0.0152(18) 0.0205(17) 0.0041(14) 0.0020(13) 0.0001(13)
C54 0.0161(15) 0.0209(18) 0.0192(16) 0.0099(14) -0.0003(12) 0.0035(13)
C55 0.0202(16) 0.0115(17) 0.0239(17) 0.0066(14) -0.0003(13) 0.0005(12)
F1 0.0340(12) 0.0368(14) 0.0764(15) 0.0073(12) 0.0019(11) -0.0137(10)
F2 0.0534(14) 0.0218(12) 0.0634(14) 0.0110(11) 0.0196(11) 0.0013(10)
F3 0.1025(19) 0.0395(15) 0.0426(13) 0.0041(11) 0.0314(12) -0.0269(13)
Fe 0.0183(2) 0.0149(3) 0.0197(2) 0.00678(19) 0.00005(17) 0.00182(18)
O1 0.0644(18) 0.0233(16) 0.0565(17) 0.0209(13) -0.0017(13) 0.0082(13)
O2 0.0487(15) 0.0354(16) 0.0192(12) 0.0079(11) 0.0016(10) 0.0154(12)
O3 0.0287(12) 0.0256(14) 0.0181(11) 0.0058(10) 0.0051(9) 0.0024(10)
P1 0.0174(4) 0.0173(5) 0.0206(4) 0.0050(4) 0.0010(3) 0.0043(3)
P2 0.0159(4) 0.0145(4) 0.0180(4) 0.0037(3) 0.0028(3) 0.0012(3)
P3 0.0161(4) 0.0157(4) 0.0195(4) 0.0044(4) 0.0046(3) 0.0016(3)
Pt 0.01448(6) 0.01262(6) 0.01841(6) 0.00432(5) 0.00235(4) 0.00121(4)

loop_
_atom_type_symbol
_atom_type_description
_atom_type_scat_dispersion_real
_atom_type_scat_dispersion_imag
_atom_type_scat_source
C C 0.0033 0.0016 'International Tables Vol C Tables 4.2.6.8 and 6.1.1.4'
H H 0.0000 0.0000 'International Tables Vol C Tables 4.2.6.8 and 6.1.1.4'
O O 0.0106 0.0060 'International Tables Vol C Tables 4.2.6.8 and 6.1.1.4'
F F 0.0171 0.0103 'International Tables Vol C Tables 4.2.6.8 and 6.1.1.4'
P P 0.1023 0.0942 'International Tables Vol C Tables 4.2.6.8 and 6.1.1.4'
Fe Fe 0.3463 0.8444 'International Tables Vol C Tables 4.2.6.8 and 6.1.1.4'
Pt Pt -1.7033 8.3905 'International Tables Vol C Tables 4.2.6.8 and 6.1.1.4'

loop_
_geom_angle_atom_site_label_1
_geom_angle_atom_site_label_2
_geom_angle_atom_site_label_3
_geom_angle
O1 C1 Fe 177.1(3)
O2 C2 Fe 175.7(3)
C8 C3 C4 118.8(3)
C8 C3 P2 121.3(2)
C4 C3 P2 119.7(2)
C5 C4 C3 120.1(3)
C6 C5 C4 119.8(3)
C5 C6 C7 120.6(3)
C6 C7 C8 119.6(3)
C7 C8 C3 121.0(3)
C10 C9 C14 118.5(3)
C10 C9 P2 122.7(2)
C14 C9 P2 118.7(2)
C9 C10 C11 120.9(3)
C12 C11 C10 120.2(3)
C13 C12 C11 119.8(3)
C12 C13 C14 120.6(3)
C13 C14 C9 120.1(3)
P1 C15 P2 110.89(14)
C17 C16 C21 118.4(3)
C17 C16 P1 124.3(2)
C21 C16 P1 117.1(2)
C18 C17 C16 119.7(3)
C19 C18 C17 120.9(4)
C20 C19 C18 120.0(4)
C19 C20 C21 119.9(4)
C20 C21 C16 121.1(3)
C27 C22 C23 118.0(3)
C27 C22 P1 121.7(2)
C23 C22 P1 120.3(2)
C24 C23 C22 120.6(3)
C25 C24 C23 120.6(3)
C26 C25 C24 119.7(3)
C25 C26 C27 120.1(3)
C22 C27 C26 120.9(3)
C29 C28 C33 118.6(3)
C29 C28 P3 118.4(2)
C33 C28 P3 123.0(2)
C28 C29 C30 120.6(3)
C31 C30 C29 120.0(3)
C30 C31 C32 119.8(3)
C31 C32 C33 120.8(3)
C32 C33 C28 120.3(3)
C39 C34 C35 118.8(3)
C39 C34 P3 119.2(2)
C35 C34 P3 122.0(2)
C36 C35 C34 120.1(3)
C37 C36 C35 120.8(3)
C36 C37 C38 119.9(3)
C37 C38 C39 119.6(3)
C34 C39 C38 120.8(3)
C41 C40 C45 118.5(3)
C41 C40 P3 123.1(3)
C45 C40 P3 118.2(2)
C40 C41 C42 119.5(3)
C43 C42 C41 120.7(3)
C42 C43 C44 120.1(4)
C45 C44 C43 119.6(4)
C44 C45 C40 121.5(3)
F2 C46 F3 105.8(3)
F2 C46 F1 105.3(3)
F3 C46 F1 105.0(3)
F2 C46 C47 113.9(3)
F3 C46 C47 112.9(3)
F1 C46 C47 113.1(3)
C48 C47 C52 119.8(3)
C48 C47 C46 121.0(3)
C52 C47 C46 119.2(3)
C47 C48 C49 119.8(3)
C48 C49 C50 121.5(3)
C49 C50 C51 117.9(3)
C49 C50 C54 120.9(3)
C51 C50 C54 121.1(3)
C52 C51 C50 120.5(3)
C51 C52 C47 120.3(3)
C54 C53 Pt 114.8(2)
C54 C53 Fe 70.84(16)
Pt C53 Fe 76.86(10)
C53 C54 C55 110.1(3)
C53 C54 C50 126.9(3)
C55 C54 C50 121.4(3)
C53 C54 Fe 70.55(16)
C55 C54 Fe 62.39(14)
C50 C54 Fe 122.16(19)
O3 C55 C54 136.3(3)
O3 C55 Fe 147.7(2)
C54 C55 Fe 75.03(16)
C1 Fe C2 96.82(13)
C1 Fe C55 102.72(13)
C2 Fe C55 153.85(13)
C1 Fe C53 118.39(13)
C2 Fe C53 84.41(12)
C55 Fe C53 71.10(12)
C1 Fe C54 95.33(13)
C2 Fe C54 118.89(12)
C55 Fe C54 42.58(11)
C53 Fe C54 38.61(11)
C1 Fe P1 96.85(10)
C2 Fe P1 104.39(10)
C55 Fe P1 90.47(9)
C53 Fe P1 142.67(8)
C54 Fe P1 133.04(8)
C1 Fe Pt 168.49(10)
C2 Fe Pt 81.27(9)
C55 Fe Pt 76.10(8)
C53 Fe Pt 50.21(8)
C54 Fe Pt 75.96(8)
P1 Fe Pt 94.61(2)
C16 P1 C15 103.34(13)
C16 P1 C22 97.18(13)
C15 P1 C22 103.10(13)
C16 P1 Fe 116.99(10)
C15 P1 Fe 111.79(9)
C22 P1 Fe 121.85(10)
C3 P2 C9 104.42(13)
C3 P2 C15 104.11(13)
C9 P2 C15 101.02(13)
C3 P2 Pt 116.53(9)
C9 P2 Pt 123.42(9)
C15 P2 Pt 104.64(9)
C40 P3 C34 100.91(13)
C40 P3 C28 105.58(14)
C34 P3 C28 102.97(12)
C40 P3 Pt 118.45(9)
C34 P3 Pt 110.24(10)
C28 P3 Pt 116.54(10)
C53 Pt P3 104.40(9)
C53 Pt P2 148.97(9)
P3 Pt P2 106.63(3)
C53 Pt Fe 52.93(8)
P3 Pt Fe 154.77(2)
P2 Pt Fe 96.60(2)

loop_
_geom_bond_atom_site_label_1
_geom_bond_atom_site_label_2
_geom_bond_distance
C1 O1 1.146(3)
C1 Fe 1.770(3)
C2 O2 1.152(3)
C2 Fe 1.786(3)
C3 C8 1.382(4)
C3 C4 1.392(4)
C3 P2 1.816(3)
C4 C5 1.390(4)
C5 C6 1.373(4)
C6 C7 1.374(4)
C7 C8 1.381(4)
C9 C10 1.374(4)
C9 C14 1.392(4)
C9 P2 1.822(3)
C10 C11 1.383(4)
C11 C12 1.368(4)
C12 C13 1.365(4)
C13 C14 1.384(4)
C15 P1 1.827(3)
C15 P2 1.830(3)
C16 C17 1.386(4)
C16 C21 1.394(4)
C16 P1 1.827(3)
C17 C18 1.382(4)
C18 C19 1.369(5)
C19 C20 1.367(5)
C20 C21 1.372(4)
C22 C27 1.374(4)
C22 C23 1.387(4)
C22 P1 1.835(3)
C23 C24 1.379(4)
C24 C25 1.363(4)
C25 C26 1.360(5)
C26 C27 1.392(4)
C28 C29 1.380(4)
C28 C33 1.390(4)
C28 P3 1.843(3)
C29 C30 1.390(4)
C30 C31 1.369(5)
C31 C32 1.369(4)
C32 C33 1.375(4)
C34 C39 1.381(4)
C34 C35 1.388(4)
C34 P3 1.842(3)
C35 C36 1.380(4)
C36 C37 1.364(5)
C37 C38 1.380(5)
C38 C39 1.387(4)
C40 C41 1.384(4)
C40 C45 1.390(4)
C40 P3 1.824(3)
C41 C42 1.396(5)
C42 C43 1.365(5)
C43 C44 1.374(5)
C44 C45 1.370(4)
C46 F2 1.326(4)
C46 F3 1.341(3)
C46 F1 1.342(4)
C46 C47 1.484(4)
C47 C48 1.372(4)
C47 C52 1.382(4)
C48 C49 1.375(4)
C49 C50 1.388(4)
C50 C51 1.391(4)
C50 C54 1.484(4)
C51 C52 1.379(4)
C53 C54 1.388(4)
C53 Pt 2.020(3)
C53 Fe 2.097(3)
C54 C55 1.471(4)
C54 Fe 2.101(3)
C55 O3 1.206(3)
C55 Fe 1.927(3)
Fe P1 2.1903(8)
Fe Pt 2.5594(4)
P2 Pt 2.2758(7)
P3 Pt 2.2576(8)
